data_7222476
loop_
_publ_author_name
'wang, yan-qin'
'Tan, Qinghua'
'Liu, Hou-Ting'
'Sun, Wei'
'Liu, Zhiliang'

_publ_section_title
;
 A luminescent europium MOF containing lewis basic pyridyl site for highly
 selective sensing of o-, m- and p-nitrophenol
;
_journal_name_full 'RSC Adv.'
_journal_paper_doi 10.1039/C5RA17001J
_journal_year 2015
_chemical_formula_sum 'C105 H87 Eu6 N5 O60'
_chemical_formula_weight 3290.56
_chemical_name_systematic
; 
 ? 
;
_space_group_IT_number 2
_symmetry_cell_setting triclinic
_symmetry_space_group_name_Hall '-P 1'
_symmetry_space_group_name_H-M 'P -1'
_atom_sites_solution_hydrogens geom
_atom_sites_solution_primary direct
_atom_sites_solution_secondary difmap
_audit_creation_method SHELXL-97
_audit_update_record
;
2015-05-09 deposited with the CCDC.
2015-10-08 downloaded from the CCDC.
;
_cell_angle_alpha 109.579(7)
_cell_angle_beta 92.652(7)
_cell_angle_gamma 105.907(7)
_cell_formula_units_Z 1
_cell_length_a 11.0089(9)
_cell_length_b 15.8110(11)
_cell_length_c 21.2396(17)
_cell_measurement_temperature 293(2)
_cell_volume 3310.7(5)
_computing_cell_refinement 'Bruker FRAMBO'
_computing_data_collection 'Bruker FRAMBO'
_computing_data_reduction 'Bruker SAINT'
_computing_molecular_graphics 'Bruker SHELXTL'
_computing_publication_material 'Bruker SHELXTL'
_computing_structure_refinement 'SHELXL-97 (Sheldrick, 1997)'
_computing_structure_solution 'SHELXS-97 (Sheldrick, 1990)'
_diffrn_ambient_temperature 293(2)
_diffrn_measured_fraction_theta_full 0.999
_diffrn_measured_fraction_theta_max 0.999
_diffrn_measurement_device_type 'Xcalibur, Eos, Gemini'
_diffrn_radiation_monochromator graphite
_diffrn_radiation_source 'fine-focus sealed tube'
_diffrn_radiation_type CuK\a
_diffrn_radiation_wavelength 1.54184
_diffrn_reflns_av_R_equivalents 0.0872
_diffrn_reflns_av_sigmaI/netI 0.1564
_diffrn_reflns_limit_h_max 12
_diffrn_reflns_limit_h_min -13
_diffrn_reflns_limit_k_max 14
_diffrn_reflns_limit_k_min -18
_diffrn_reflns_limit_l_max 25
_diffrn_reflns_limit_l_min -24
_diffrn_reflns_number 21607
_diffrn_reflns_theta_full 67.25
_diffrn_reflns_theta_max 67.25
_diffrn_reflns_theta_min 3.11
_exptl_absorpt_coefficient_mu 20.799
_exptl_absorpt_correction_T_max 0.3684
_exptl_absorpt_correction_T_min 0.3238
_exptl_absorpt_correction_type multi-scan
_exptl_crystal_colour colourless
_exptl_crystal_density_diffrn 1.650
_exptl_crystal_density_method 'not measured'
_exptl_crystal_description block
_exptl_crystal_F_000 1610
_exptl_crystal_size_max 0.07
_exptl_crystal_size_mid 0.07
_exptl_crystal_size_min 0.06
_platon_squeeze_details
;
;
_refine_diff_density_max 2.485
_refine_diff_density_min -1.334
_refine_diff_density_rms 0.206
_refine_ls_extinction_method none
_refine_ls_goodness_of_fit_ref 0.943
_refine_ls_hydrogen_treatment mixed
_refine_ls_matrix_type full
_refine_ls_number_parameters 812
_refine_ls_number_reflns 11843
_refine_ls_number_restraints 2400
_refine_ls_restrained_S_all 0.878
_refine_ls_R_factor_all 0.1376
_refine_ls_R_factor_gt 0.0869
_refine_ls_shift/su_max 0.001
_refine_ls_shift/su_mean 0.000
_refine_ls_structure_factor_coef Fsqd
_refine_ls_weighting_details 'calc w=1/[\s^2^(Fo^2^)+(0.1319P)^2^+0.0000P] where P=(Fo^2^+2Fc^2^)/3'
_refine_ls_weighting_scheme calc
_refine_ls_wR_factor_gt 0.2214
_refine_ls_wR_factor_ref 0.2518
_reflns_number_gt 6579
_reflns_number_total 11843
_reflns_threshold_expression >2sigma(I)
_cod_data_source_file c5ra17001j2.cif
_cod_data_source_block 1
_cod_depositor_comments
;
The following automatic conversions were performed:

'_symmetry_cell_setting' value 'Triclinic' changed to 'triclinic'
according to
/usr/data/users/saulius/crontab/automatic-downloads/rss-feeds/RSC/lib/dictionaries/cif_core.dic
dictionary named 'cif_core.dic' version 2.4.2 from 2011-04-26.

Automatic conversion script
Id: cif_fix_values 3271 2015-04-21 07:52:19Z andrius 
;
_cod_original_cell_volume 3310.7(4)
_cod_original_sg_symbol_H-M P-1
_cod_database_code 7222476

loop_
_symmetry_equiv_pos_as_xyz
'x, y, z'
'-x, -y, -z'

loop_
_atom_site_label
_atom_site_type_symbol
_atom_site_fract_x
_atom_site_fract_y
_atom_site_fract_z
_atom_site_U_iso_or_equiv
_atom_site_adp_type
_atom_site_occupancy
_atom_site_symmetry_multiplicity
_atom_site_calc_flag
_atom_site_refinement_flags
_atom_site_disorder_group
Eu1 Eu 0.33463(7) 0.76111(5) 0.74193(4) 0.0333(2) Uani 1 1 d U .
Eu2 Eu 0.65649(7) 0.37232(5) 0.90135(5) 0.0370(2) Uani 1 1 d U .
Eu3 Eu 0.91397(7) 0.50531(5) 0.76757(5) 0.0342(2) Uani 1 1 d U .
N1 N 1.0418(12) 1.0259(9) 0.8975(7) 0.054(3) Uani 1 1 d U .
N2 N -0.0256(12) 0.1017(8) 0.7295(7) 0.055(3) Uani 1 1 d U .
O1 O 0.2848(9) 0.5980(6) 0.7149(5) 0.045(2) Uani 1 1 d U .
O2 O 0.0991(9) 0.5015(6) 0.7150(6) 0.048(2) Uani 1 1 d U .
O3 O 0.6523(9) 0.3923(7) 0.7965(5) 0.051(2) Uani 1 1 d U .
O4 O 0.6845(9) 0.4921(7) 0.7438(5) 0.049(2) Uani 1 1 d U .
O5 O -0.4489(9) -0.1264(6) 0.7490(6) 0.053(2) Uani 1 1 d U .
O6 O -0.4625(9) -0.2726(7) 0.7227(6) 0.051(2) Uani 1 1 d U .
O7 O -0.0735(9) -0.3606(6) 0.7424(6) 0.049(2) Uani 1 1 d U .
O8 O 0.1153(9) -0.2674(7) 0.7377(6) 0.055(2) Uani 1 1 d U .
O9 O 0.7157(9) 0.5362(7) 0.9323(5) 0.046(2) Uani 1 1 d U .
O10 O 0.8685(9) 0.5814(6) 0.8733(5) 0.044(2) Uani 1 1 d U .
O11 O 0.3383(9) 0.6403(7) 0.8878(6) 0.055(3) Uani 1 1 d U .
H11 H 0.2638 0.6338 0.8750 0.082 Uiso 1 1 calc R .
O12 O 0.3781(9) 0.7593(7) 0.8482(6) 0.050(2) Uani 1 1 d U .
O13 O 0.8637(10) 1.3842(8) 0.8951(6) 0.058(2) Uani 1 1 d U .
O14 O 0.9943(9) 1.4223(7) 0.8275(6) 0.049(2) Uani 1 1 d U .
O15 O 1.4504(8) 1.4146(6) 0.9053(5) 0.037(2) Uani 1 1 d U .
O16 O 1.4416(9) 1.2684(6) 0.8896(6) 0.054(2) Uani 1 1 d U .
O17 O 0.8519(10) 0.3413(7) 0.6888(6) 0.053(2) Uani 1 1 d U .
O18 O 0.8449(10) 0.4399(7) 0.6388(6) 0.054(2) Uani 1 1 d U .
O19 O 0.6998(10) 0.2934(7) 0.3820(6) 0.054(2) Uani 1 1 d U .
O20 O 0.7066(10) 0.1504(7) 0.3276(5) 0.048(2) Uani 1 1 d U .
O23 O 0.3252(12) 0.9091(8) 0.8253(6) 0.074(4) Uani 1 1 d U .
H23A H 0.3591 0.9541 0.8121 0.111 Uiso 1 1 d R .
H23B H 0.2476 0.9058 0.8289 0.111 Uiso 1 1 d R .
O24 O 0.6331(9) 0.4338(6) 1.0175(5) 0.046(2) Uani 1 1 d U .
H24A H 0.6462 0.4929 1.0296 0.068 Uiso 1 1 d R .
H24C H 0.6874 0.4232 1.0412 0.068 Uiso 1 1 d R .
O25 O 0.6910(12) 0.2625(8) 0.9525(6) 0.070(3) Uani 1 1 d U .
H25A H 0.7033 0.2890 0.9953 0.105 Uiso 1 1 d R .
H25B H 0.6254 0.2139 0.9403 0.105 Uiso 1 1 d R .
O26 O 1.0938(8) 0.6240(6) 0.8490(6) 0.051(3) Uani 1 1 d U .
H26A H 1.1627 0.6239 0.8325 0.077 Uiso 1 1 d R .
H26C H 1.0976 0.6112 0.8847 0.077 Uiso 1 1 d R .
O27 O 0.6476(16) 0.2224(9) 0.8111(7) 0.108(5) Uani 1 1 d U .
H27A H 0.6328 0.2265 0.7728 0.162 Uiso 1 1 d R .
H27C H 0.5874 0.1782 0.8150 0.162 Uiso 1 1 d R .
O28 O 0.627(2) 0.0611(13) 0.8322(10) 0.161(6) Uani 1 1 d U .
H28D H 0.5959 0.0074 0.8007 0.194 Uiso 1 1 d R .
H28B H 0.7039 0.0701 0.8470 0.194 Uiso 1 1 d R .
O29 O 0.3726(19) 0.0739(12) 0.8166(10) 0.153(5) Uani 1 1 d U .
H29C H 0.3944 0.1268 0.8492 0.184 Uiso 1 1 d R .
H29A H 0.4280 0.0719 0.7900 0.184 Uiso 1 1 d R .
O30 O 0.7153(16) 0.1759(11) 0.6961(8) 0.121(4) Uani 1 1 d U .
H30C H 0.7585 0.2275 0.6930 0.145 Uiso 1 1 d R .
H30B H 0.6521 0.1480 0.6643 0.145 Uiso 1 1 d R .
O31 O 0.567(2) 0.1233(14) 0.9698(11) 0.175(7) Uani 1 1 d U .
H31D H 0.6022 0.1009 0.9943 0.210 Uiso 1 1 d R .
H31A H 0.5401 0.0827 0.9301 0.210 Uiso 1 1 d R .
O32 O 0.362(2) 0.9737(14) 0.9611(11) 0.169(7) Uani 1 1 d U .
H32B H 0.4207 1.0264 0.9741 0.203 Uiso 1 1 d R .
H32C H 0.3515 0.9473 0.9183 0.203 Uiso 1 1 d R .
C1 C 0.2173(12) 0.5228(9) 0.7182(7) 0.035(2) Uani 1 1 d U .
C2 C 0.2795(12) 0.4518(8) 0.7225(7) 0.035(2) Uani 1 1 d U .
C3 C 0.4120(12) 0.4728(9) 0.7361(7) 0.040(2) Uani 1 1 d U .
H3 H 0.4640 0.5320 0.7395 0.047 Uiso 1 1 calc R .
C4 C 0.4677(12) 0.4088(9) 0.7444(7) 0.037(2) Uani 1 1 d U .
C5 C 0.3869(12) 0.3184(9) 0.7384(7) 0.038(2) Uani 1 1 d U .
H5 H 0.4230 0.2740 0.7436 0.046 Uiso 1 1 calc R .
C6 C 0.2565(12) 0.2958(8) 0.7248(7) 0.036(2) Uani 1 1 d U .
C7 C 0.2059(13) 0.3644(9) 0.7189(7) 0.040(2) Uani 1 1 d U .
H7 H 0.1175 0.3505 0.7120 0.048 Uiso 1 1 calc R .
C8 C 0.1723(13) 0.2014(9) 0.7234(8) 0.041(3) Uani 1 1 d U .
C9 C 0.2228(15) 0.1291(9) 0.7176(8) 0.051(3) Uani 1 1 d U .
H9 H 0.3088 0.1377 0.7140 0.061 Uiso 1 1 calc R .
C10 C 0.1475(15) 0.0461(10) 0.7170(8) 0.052(3) Uani 1 1 d U .
H10 H 0.1838 -0.0019 0.7123 0.063 Uiso 1 1 calc R .
C11 C 0.0254(14) 0.0287(9) 0.7229(8) 0.044(3) Uani 1 1 d U .
C13 C 0.0463(14) 0.1846(10) 0.7290(8) 0.047(3) Uani 1 1 d U .
H13 H 0.0091 0.2319 0.7325 0.056 Uiso 1 1 calc R .
C14 C -0.0536(12) -0.0637(8) 0.7263(7) 0.036(2) Uani 1 1 d U .
C15 C 0.0030(13) -0.1298(9) 0.7299(8) 0.042(2) Uani 1 1 d U .
H15 H 0.0909 -0.1165 0.7307 0.050 Uiso 1 1 calc R .
C16 C -0.0666(13) -0.2155(9) 0.7325(8) 0.043(3) Uani 1 1 d U .
C17 C -0.1954(13) -0.2346(9) 0.7345(8) 0.044(3) Uani 1 1 d U .
H17 H -0.2427 -0.2920 0.7365 0.052 Uiso 1 1 calc R .
C18 C -0.2549(13) -0.1679(9) 0.7335(8) 0.041(3) Uani 1 1 d U .
C19 C -0.1865(13) -0.0838(9) 0.7292(8) 0.043(3) Uani 1 1 d U .
H19 H -0.2274 -0.0399 0.7281 0.052 Uiso 1 1 calc R .
C20 C 0.6149(13) 0.4345(9) 0.7628(8) 0.040(2) Uani 1 1 d U .
C21 C 0.0010(13) -0.2855(9) 0.7389(8) 0.043(3) Uani 1 1 d U .
C22 C -0.4001(13) -0.1922(9) 0.7349(8) 0.044(3) Uani 1 1 d U .
C23 C 0.7776(13) 0.5930(10) 0.9067(8) 0.044(3) Uani 1 1 d U .
C24 C 0.7330(13) 0.6743(9) 0.9095(8) 0.040(2) Uani 1 1 d U .
C25 C 0.8161(13) 0.7609(9) 0.9149(8) 0.041(3) Uani 1 1 d U .
H25 H 0.9039 0.7711 0.9204 0.049 Uiso 1 1 calc R .
C26 C 0.7682(14) 0.8324(10) 0.9120(8) 0.044(3) Uani 1 1 d U .
C27 C 0.6379(13) 0.8153(9) 0.9003(8) 0.041(2) Uani 1 1 d U .
H27 H 0.6063 0.8627 0.8969 0.049 Uiso 1 1 calc R .
C28 C 0.5519(13) 0.7276(10) 0.8935(8) 0.043(3) Uani 1 1 d U .
C29 C 0.6021(13) 0.6588(10) 0.9007(8) 0.042(3) Uani 1 1 d U .
H29 H 0.5471 0.6017 0.8995 0.051 Uiso 1 1 calc R .
C30 C 0.8521(13) 0.9270(9) 0.9172(8) 0.041(3) Uani 1 1 d U .
C31 C 0.9788(14) 0.9426(10) 0.9002(8) 0.045(3) Uani 1 1 d U .
H31 H 1.0167 0.8949 0.8912 0.054 Uiso 1 1 calc R .
C33 C 0.9911(13) 1.1017(9) 0.9180(8) 0.043(3) Uani 1 1 d U .
C34 C 0.8805(14) 1.0863(10) 0.9409(8) 0.052(3) Uani 1 1 d U .
H34 H 0.8488 1.1372 0.9572 0.062 Uiso 1 1 calc R .
C35 C 0.8102(14) 1.0032(9) 0.9427(8) 0.046(3) Uani 1 1 d U .
H35 H 0.7346 0.9980 0.9610 0.055 Uiso 1 1 calc R .
C36 C 1.0617(14) 1.1931(9) 0.9096(8) 0.044(3) Uani 1 1 d U .
C37 C 1.1857(13) 1.2220(9) 0.9105(8) 0.042(3) Uani 1 1 d U .
H37 H 1.2345 1.1863 0.9189 0.050 Uiso 1 1 calc R .
C38 C 1.2464(12) 1.3032(9) 0.8993(8) 0.039(3) Uani 1 1 d U .
C39 C 1.1760(12) 1.3573(9) 0.8854(7) 0.039(2) Uani 1 1 d U .
H39 H 1.2164 1.4112 0.8767 0.047 Uiso 1 1 calc R .
C40 C 1.0426(12) 1.3298(9) 0.8847(8) 0.039(3) Uani 1 1 d U .
C41 C 0.9872(14) 1.2476(10) 0.8984(8) 0.045(3) Uani 1 1 d U .
H41 H 0.9000 1.2290 0.9000 0.054 Uiso 1 1 calc R .
C42 C 0.4117(13) 0.7064(10) 0.8737(8) 0.043(3) Uani 1 1 d U .
C43 C 1.3896(13) 1.3324(9) 0.8983(8) 0.039(3) Uani 1 1 d U .
C44 C 0.9613(13) 1.3839(10) 0.8671(8) 0.042(3) Uani 1 1 d U .
C45 C 0.8457(16) 0.3588(11) 0.6342(9) 0.055(3) Uani 1 1 d U .
C46 C 0.8364(16) 0.2841(11) 0.5686(9) 0.054(3) Uani 1 1 d U .
C47 C 0.8864(16) 0.2102(11) 0.5654(9) 0.057(3) Uani 1 1 d U .
H47 H 0.9220 0.2067 0.6047 0.069 Uiso 1 1 calc R .
C48 C 0.8816(17) 0.1435(11) 0.5034(9) 0.057(3) Uani 1 1 d U .
C49 C 0.8349(16) 0.1468(11) 0.4461(9) 0.057(3) Uani 1 1 d U .
H49 H 0.8380 0.1019 0.4051 0.069 Uiso 1 1 calc R .
C50 C 0.7798(16) 0.2189(11) 0.4470(8) 0.052(3) Uani 1 1 d U .
C51 C 0.7869(15) 0.2868(11) 0.5091(8) 0.052(3) Uani 1 1 d U .
H51 H 0.7566 0.3368 0.5108 0.062 Uiso 1 1 calc R .
C52 C 0.7256(15) 0.2204(11) 0.3819(8) 0.049(3) Uani 1 1 d U .
C53 C 0.9414(17) 0.0694(11) 0.5022(9) 0.059(3) Uani 1 1 d U .
C54 C 1.013(3) 0.0361(19) 0.4520(14) 0.060(3) Uani 0.276(8) 1 d PU 1
H54 H 1.0287 0.0638 0.4196 0.072 Uiso 0.276(8) 1 calc PR 1
N3 N 1.013(3) 0.0361(19) 0.4520(14) 0.060(3) Uani 0.276(8) 1 d PU 1
C55 C 0.944(3) 0.031(2) 0.5502(16) 0.059(4) Uani 0.551(15) 1 d PU 1
H55 H 0.9049 0.0549 0.5871 0.071 Uiso 0.551(15) 1 d PR 1
C54' C 0.886(4) -0.026(2) 0.4572(18) 0.063(4) Uani 0.224(8) 1 d PU 2
H54' H 0.8046 -0.0458 0.4332 0.076 Uiso 0.224(8) 1 calc PR 2
N3' N 0.886(4) -0.026(2) 0.4572(18) 0.063(4) Uani 0.224(8) 1 d PU 2
C55' C 1.053(4) 0.083(3) 0.5496(19) 0.059(4) Uani 0.449(15) 1 d PU 2
H55' H 1.0840 0.1407 0.5853 0.070 Uiso 0.449(15) 1 d PR 2

loop_
_atom_site_aniso_label
_atom_site_aniso_U_11
_atom_site_aniso_U_22
_atom_site_aniso_U_33
_atom_site_aniso_U_23
_atom_site_aniso_U_13
_atom_site_aniso_U_12
Eu1 0.0252(4) 0.0261(4) 0.0563(6) 0.0215(4) 0.0082(3) 0.0115(3)
Eu2 0.0306(4) 0.0283(4) 0.0617(6) 0.0218(4) 0.0160(4) 0.0156(3)
Eu3 0.0280(4) 0.0243(4) 0.0565(6) 0.0184(4) 0.0088(4) 0.0128(3)
N1 0.047(5) 0.040(5) 0.072(6) 0.018(4) 0.006(5) 0.012(4)
N2 0.048(5) 0.035(4) 0.079(6) 0.020(4) 0.005(5) 0.011(4)
O1 0.033(4) 0.032(4) 0.077(5) 0.027(4) 0.011(4) 0.011(3)
O2 0.036(5) 0.034(4) 0.084(6) 0.028(4) 0.016(4) 0.018(4)
O3 0.044(4) 0.043(4) 0.064(4) 0.014(4) 0.003(4) 0.019(3)
O4 0.040(4) 0.042(4) 0.068(4) 0.024(4) 0.010(4) 0.010(3)
O5 0.031(4) 0.034(4) 0.095(6) 0.017(4) 0.007(4) 0.021(4)
O6 0.030(4) 0.036(4) 0.090(6) 0.025(4) 0.015(4) 0.011(4)
O7 0.033(4) 0.035(4) 0.089(6) 0.027(4) 0.015(4) 0.017(4)
O8 0.035(5) 0.039(5) 0.096(6) 0.027(5) 0.009(5) 0.017(4)
O9 0.045(4) 0.040(4) 0.061(5) 0.022(4) 0.018(4) 0.018(4)
O10 0.039(4) 0.031(4) 0.067(5) 0.018(3) 0.013(4) 0.015(3)
O11 0.036(5) 0.058(6) 0.083(7) 0.042(5) 0.004(5) 0.014(5)
O12 0.044(4) 0.045(4) 0.075(5) 0.029(4) 0.013(4) 0.024(4)
O13 0.046(5) 0.058(5) 0.089(6) 0.045(5) 0.013(5) 0.022(4)
O14 0.047(5) 0.047(5) 0.071(6) 0.036(4) 0.016(4) 0.022(4)
O15 0.030(4) 0.032(4) 0.059(5) 0.024(4) 0.009(4) 0.016(3)
O16 0.042(5) 0.028(4) 0.086(6) 0.014(4) 0.003(5) 0.011(4)
O17 0.055(4) 0.038(4) 0.063(5) 0.012(4) 0.014(4) 0.016(4)
O18 0.067(5) 0.035(4) 0.065(5) 0.018(4) 0.010(4) 0.023(4)
O19 0.069(6) 0.041(5) 0.069(6) 0.027(4) 0.015(5) 0.032(4)
O20 0.060(5) 0.044(5) 0.052(5) 0.027(4) 0.006(4) 0.026(4)
O23 0.076(8) 0.049(6) 0.100(9) 0.020(6) 0.038(7) 0.027(6)
O24 0.058(6) 0.032(5) 0.055(6) 0.021(5) 0.004(5) 0.022(5)
O25 0.086(8) 0.061(7) 0.082(8) 0.031(6) 0.020(6) 0.045(6)
O26 0.020(5) 0.039(5) 0.084(8) 0.013(5) -0.012(5) 0.010(4)
O27 0.147(11) 0.065(8) 0.099(9) 0.007(7) 0.018(9) 0.040(8)
O28 0.185(12) 0.099(10) 0.152(11) 0.000(9) 0.017(10) 0.028(10)
O29 0.164(9) 0.099(8) 0.150(9) 0.006(8) -0.003(8) 0.020(8)
O30 0.111(7) 0.091(7) 0.106(7) 0.004(6) 0.015(7) -0.013(6)
O31 0.201(13) 0.134(11) 0.153(12) 0.015(10) 0.018(11) 0.040(11)
O32 0.162(13) 0.130(12) 0.169(13) 0.010(11) 0.033(12) 0.028(11)
C1 0.025(4) 0.033(4) 0.060(5) 0.024(4) 0.018(4) 0.019(4)
C2 0.026(5) 0.026(4) 0.062(6) 0.018(4) 0.013(4) 0.017(4)
C3 0.029(4) 0.031(4) 0.061(5) 0.018(4) 0.010(4) 0.010(4)
C4 0.032(5) 0.033(5) 0.058(5) 0.026(4) 0.014(4) 0.016(4)
C5 0.033(4) 0.029(4) 0.064(5) 0.025(4) 0.011(4) 0.015(4)
C6 0.036(5) 0.021(4) 0.060(5) 0.022(4) 0.014(4) 0.013(4)
C7 0.028(4) 0.032(4) 0.065(5) 0.023(4) 0.011(4) 0.011(4)
C8 0.037(5) 0.028(5) 0.065(6) 0.021(4) 0.010(5) 0.014(4)
C9 0.050(5) 0.029(5) 0.078(6) 0.022(5) 0.015(5) 0.015(4)
C10 0.052(5) 0.032(5) 0.079(6) 0.020(5) 0.015(5) 0.021(4)
C11 0.044(5) 0.029(5) 0.065(6) 0.022(4) 0.007(5) 0.016(4)
C13 0.041(5) 0.033(5) 0.069(6) 0.019(5) 0.008(5) 0.013(4)
C14 0.033(5) 0.021(4) 0.067(5) 0.025(4) 0.007(4) 0.016(4)
C15 0.034(5) 0.028(4) 0.072(5) 0.023(4) 0.012(4) 0.017(4)
C16 0.036(5) 0.030(4) 0.068(6) 0.024(4) 0.011(5) 0.009(4)
C17 0.032(5) 0.030(4) 0.072(5) 0.022(4) 0.017(4) 0.009(4)
C18 0.030(5) 0.033(5) 0.067(6) 0.024(4) 0.009(5) 0.013(4)
C19 0.032(5) 0.029(4) 0.075(5) 0.024(4) 0.005(4) 0.015(4)
C20 0.038(4) 0.030(4) 0.058(5) 0.015(4) 0.011(4) 0.021(4)
C21 0.030(5) 0.031(5) 0.071(7) 0.021(5) 0.008(5) 0.010(4)
C22 0.030(5) 0.033(5) 0.075(7) 0.030(5) 0.007(5) 0.008(5)
C23 0.034(4) 0.036(4) 0.062(5) 0.017(4) 0.008(4) 0.011(4)
C24 0.036(5) 0.031(4) 0.061(5) 0.023(4) 0.012(4) 0.013(4)
C25 0.031(5) 0.036(4) 0.059(5) 0.019(4) 0.007(4) 0.014(4)
C26 0.039(5) 0.033(4) 0.064(5) 0.021(4) 0.011(4) 0.014(4)
C27 0.037(5) 0.033(4) 0.063(5) 0.025(4) 0.010(4) 0.017(4)
C28 0.037(5) 0.036(5) 0.065(6) 0.022(4) 0.007(5) 0.018(4)
C29 0.034(5) 0.036(4) 0.063(5) 0.021(4) 0.009(4) 0.015(4)
C30 0.039(5) 0.032(5) 0.058(5) 0.022(4) 0.010(5) 0.011(4)
C31 0.044(5) 0.032(5) 0.065(6) 0.025(4) 0.006(5) 0.011(4)
C33 0.034(5) 0.030(5) 0.068(6) 0.018(4) 0.011(5) 0.012(4)
C34 0.045(5) 0.034(5) 0.074(6) 0.017(5) 0.015(5) 0.011(4)
C35 0.045(5) 0.028(5) 0.069(6) 0.021(4) 0.025(5) 0.013(4)
C36 0.040(5) 0.030(4) 0.063(5) 0.019(4) 0.011(4) 0.011(4)
C37 0.038(5) 0.032(4) 0.061(5) 0.023(4) 0.006(4) 0.013(4)
C38 0.027(5) 0.031(5) 0.061(6) 0.017(4) 0.010(4) 0.013(4)
C39 0.033(5) 0.032(4) 0.064(5) 0.027(4) 0.008(4) 0.013(4)
C40 0.031(5) 0.039(5) 0.060(6) 0.027(4) 0.010(5) 0.021(4)
C41 0.038(5) 0.039(5) 0.062(5) 0.025(4) 0.012(4) 0.010(4)
C42 0.030(5) 0.044(5) 0.062(6) 0.020(5) 0.013(4) 0.020(4)
C43 0.030(5) 0.030(5) 0.060(6) 0.014(5) 0.009(5) 0.015(4)
C44 0.027(5) 0.037(5) 0.076(7) 0.028(5) 0.015(5) 0.020(5)
C45 0.059(5) 0.044(5) 0.065(6) 0.018(5) 0.012(5) 0.022(5)
C46 0.060(5) 0.047(5) 0.058(5) 0.016(5) 0.009(5) 0.027(4)
C47 0.070(5) 0.049(4) 0.061(5) 0.018(4) 0.006(4) 0.034(4)
C48 0.070(5) 0.051(5) 0.058(5) 0.013(4) 0.009(5) 0.037(4)
C49 0.067(5) 0.052(5) 0.060(5) 0.017(4) 0.002(5) 0.035(4)
C50 0.059(5) 0.050(5) 0.058(6) 0.019(5) 0.013(5) 0.032(4)
C51 0.061(5) 0.046(5) 0.061(5) 0.017(4) 0.013(5) 0.037(4)
C52 0.057(6) 0.045(5) 0.056(6) 0.017(5) 0.015(5) 0.033(5)
C53 0.077(6) 0.050(5) 0.060(6) 0.017(5) -0.004(5) 0.041(5)
C54 0.072(6) 0.056(5) 0.060(6) 0.017(5) -0.001(5) 0.041(5)
N3 0.072(6) 0.056(5) 0.060(6) 0.017(5) -0.001(5) 0.041(5)
C55 0.072(7) 0.056(7) 0.059(7) 0.017(6) 0.002(7) 0.039(6)
C54' 0.075(6) 0.057(5) 0.061(6) 0.013(5) 0.000(5) 0.035(5)
N3' 0.075(6) 0.057(5) 0.061(6) 0.013(5) 0.000(5) 0.035(5)
C55' 0.074(7) 0.049(7) 0.060(7) 0.012(6) 0.001(7) 0.040(6)

loop_
_atom_type_symbol
_atom_type_description
_atom_type_scat_dispersion_real
_atom_type_scat_dispersion_imag
_atom_type_scat_source
C C 0.0181 0.0091 'International Tables Vol C Tables 4.2.6.8 and 6.1.1.4'
H H 0.0000 0.0000 'International Tables Vol C Tables 4.2.6.8 and 6.1.1.4'
O O 0.0492 0.0322 'International Tables Vol C Tables 4.2.6.8 and 6.1.1.4'
N N 0.0311 0.0180 'International Tables Vol C Tables 4.2.6.8 and 6.1.1.4'
Eu Eu -8.9294 11.1857 'International Tables Vol C Tables 4.2.6.8 and 6.1.1.4'

loop_
_geom_angle_atom_site_label_1
_geom_angle_atom_site_label_2
_geom_angle_atom_site_label_3
_geom_angle
_geom_angle_site_symmetry_1
_geom_angle_site_symmetry_3
O12 Eu1 O8 97.7(4) . 1_565
O12 Eu1 O1 80.8(4) . .
O8 Eu1 O1 84.4(3) 1_565 .
O12 Eu1 O23 71.4(4) . .
O8 Eu1 O23 78.8(4) 1_565 .
O1 Eu1 O23 144.9(4) . .
O12 Eu1 O20 147.8(3) . 2_666
O8 Eu1 O20 78.6(4) 1_565 2_666
O1 Eu1 O20 129.8(4) . 2_666
O23 Eu1 O20 76.6(4) . 2_666
O12 Eu1 O19 159.0(3) . 2_666
O8 Eu1 O19 87.9(4) 1_565 2_666
O1 Eu1 O19 79.7(3) . 2_666
O23 Eu1 O19 129.6(4) . 2_666
O20 Eu1 O19 53.1(3) 2_666 2_666
O12 Eu1 O6 85.7(4) . 1_665
O8 Eu1 O6 158.5(3) 1_565 1_665
O1 Eu1 O6 75.1(3) . 1_665
O23 Eu1 O6 122.1(4) . 1_665
O20 Eu1 O6 109.5(4) 2_666 1_665
O19 Eu1 O6 82.0(4) 2_666 1_665
O12 Eu1 O5 93.8(4) . 1_665
O8 Eu1 O5 148.7(3) 1_565 1_665
O1 Eu1 O5 126.3(3) . 1_665
O23 Eu1 O5 77.5(4) . 1_665
O20 Eu1 O5 76.2(3) 2_666 1_665
O19 Eu1 O5 91.6(4) 2_666 1_665
O6 Eu1 O5 51.2(3) 1_665 1_665
O12 Eu1 C52 174.3(4) . 2_666
O8 Eu1 C52 80.0(4) 1_565 2_666
O1 Eu1 C52 104.1(4) . 2_666
O23 Eu1 C52 102.9(4) . 2_666
O20 Eu1 C52 26.7(4) 2_666 2_666
O19 Eu1 C52 26.6(3) 2_666 2_666
O6 Eu1 C52 98.4(4) 1_665 2_666
O5 Eu1 C52 85.7(4) 1_665 2_666
O12 Eu1 C22 89.1(4) . 1_665
O8 Eu1 C22 172.4(4) 1_565 1_665
O1 Eu1 C22 100.1(3) . 1_665
O23 Eu1 C22 100.4(4) . 1_665
O20 Eu1 C22 93.9(4) 2_666 1_665
O19 Eu1 C22 86.9(4) 2_666 1_665
O6 Eu1 C22 24.9(3) 1_665 1_665
O5 Eu1 C22 26.3(3) 1_665 1_665
C52 Eu1 C22 93.0(5) 2_666 1_665
O13 Eu2 O9 87.4(4) 1_545 .
O13 Eu2 O3 85.2(4) 1_545 .
O9 Eu2 O3 77.0(3) . .
O13 Eu2 O24 108.5(4) 1_545 .
O9 Eu2 O24 73.8(3) . .
O3 Eu2 O24 146.9(3) . .
O13 Eu2 O16 146.7(4) 1_545 1_445
O9 Eu2 O16 125.9(3) . 1_445
O3 Eu2 O16 101.2(4) . 1_445
O24 Eu2 O16 83.9(4) . 1_445
O13 Eu2 O25 77.3(4) 1_545 .
O9 Eu2 O25 136.1(4) . .
O3 Eu2 O25 140.4(4) . .
O24 Eu2 O25 72.8(3) . .
O16 Eu2 O25 77.2(4) 1_445 .
O13 Eu2 O27 76.6(5) 1_545 .
O9 Eu2 O27 144.9(5) . .
O3 Eu2 O27 70.7(4) . .
O24 Eu2 O27 140.9(4) . .
O16 Eu2 O27 74.9(5) 1_445 .
O25 Eu2 O27 70.7(5) . .
O13 Eu2 O15 160.1(3) 1_545 1_445
O9 Eu2 O15 73.8(3) . 1_445
O3 Eu2 O15 84.3(3) . 1_445
O24 Eu2 O15 72.9(3) . 1_445
O16 Eu2 O15 52.5(3) 1_445 1_445
O25 Eu2 O15 120.9(3) . 1_445
O27 Eu2 O15 115.4(4) . 1_445
O13 Eu2 C43 172.5(4) 1_545 1_445
O9 Eu2 C43 99.7(4) . 1_445
O3 Eu2 C43 93.8(4) . 1_445
O24 Eu2 C43 76.3(4) . 1_445
O16 Eu2 C43 26.4(3) 1_445 1_445
O25 Eu2 C43 99.1(4) . 1_445
O27 Eu2 C43 96.0(5) . 1_445
O15 Eu2 C43 26.1(3) 1_445 1_445
O10 Eu3 O7 88.7(3) . 1_665
O10 Eu3 O2 137.0(4) . 1_655
O7 Eu3 O2 85.8(3) 1_665 1_655
O10 Eu3 O14 82.0(3) . 1_545
O7 Eu3 O14 151.9(4) 1_665 1_545
O2 Eu3 O14 83.3(3) 1_655 1_545
O10 Eu3 O26 63.9(3) . .
O7 Eu3 O26 77.2(3) 1_665 .
O2 Eu3 O26 73.4(4) 1_655 .
O14 Eu3 O26 74.9(3) 1_545 .
O10 Eu3 O17 134.9(3) . .
O7 Eu3 O17 127.7(4) 1_665 .
O2 Eu3 O17 78.2(3) 1_655 .
O14 Eu3 O17 74.9(4) 1_545 .
O26 Eu3 O17 140.4(3) . .
O10 Eu3 O4 77.0(3) . .
O7 Eu3 O4 77.9(3) 1_665 .
O2 Eu3 O4 142.1(4) 1_655 .
O14 Eu3 O4 124.9(3) 1_545 .
O26 Eu3 O4 133.5(3) . .
O17 Eu3 O4 85.2(3) . .
O10 Eu3 O18 147.1(3) . .
O7 Eu3 O18 76.5(3) 1_665 .
O2 Eu3 O18 71.8(4) 1_655 .
O14 Eu3 O18 123.6(3) 1_545 .
O26 Eu3 O18 137.3(4) . .
O17 Eu3 O18 51.3(3) . .
O4 Eu3 O18 71.3(3) . .
O10 Eu3 C45 152.3(4) . .
O7 Eu3 C45 101.8(4) 1_665 .
O2 Eu3 C45 70.0(4) 1_655 .
O14 Eu3 C45 98.6(4) 1_545 .
O26 Eu3 C45 143.3(4) . .
O17 Eu3 C45 26.1(4) . .
O4 Eu3 C45 80.2(4) . .
O18 Eu3 C45 25.6(4) . .
O10 Eu3 O3 67.6(3) . .
O7 Eu3 O3 119.5(3) 1_665 .
O2 Eu3 O3 148.2(3) 1_655 .
O14 Eu3 O3 81.2(3) 1_545 .
O26 Eu3 O3 128.0(3) . .
O17 Eu3 O3 71.0(3) . .
O4 Eu3 O3 43.7(3) . .
O18 Eu3 O3 94.2(3) . .
C45 Eu3 O3 85.1(4) . .
O10 Eu3 C20 72.3(4) . .
O7 Eu3 C20 98.1(3) 1_665 .
O2 Eu3 C20 150.7(4) 1_655 .
O14 Eu3 C20 104.1(4) 1_545 .
O26 Eu3 C20 135.9(4) . .
O17 Eu3 C20 76.6(3) . .
O4 Eu3 C20 20.8(3) . .
O18 Eu3 C20 80.9(4) . .
C45 Eu3 C20 80.8(4) . .
O3 Eu3 C20 22.9(3) . .
C31 N1 C33 120.6(13) . .
C13 N2 C11 121.0(13) . .
C1 O1 Eu1 150.8(9) . .
C1 O2 Eu3 150.7(10) . 1_455
C20 O3 Eu2 144.5(10) . .
C20 O3 Eu3 78.8(8) . .
Eu2 O3 Eu3 116.2(4) . .
C20 O4 Eu3 112.4(9) . .
C22 O5 Eu1 91.1(8) . 1_445
C22 O6 Eu1 95.4(8) . 1_445
C21 O7 Eu3 145.4(9) . 1_445
C21 O8 Eu1 175.1(11) . 1_545
C23 O9 Eu2 133.8(9) . .
C23 O10 Eu3 143.5(10) . .
C42 O12 Eu1 137.2(10) . .
C44 O13 Eu2 156.4(11) . 1_565
C44 O14 Eu3 138.7(9) . 1_565
C43 O15 Eu2 90.1(7) . 1_665
C43 O16 Eu2 94.6(8) . 1_665
C45 O17 Eu3 96.9(9) . .
C45 O18 Eu3 92.0(10) . .
C52 O19 Eu1 92.7(9) . 2_666
C52 O20 Eu1 92.7(9) . 2_666
O1 C1 O2 123.5(11) . .
O1 C1 C2 118.7(11) . .
O2 C1 C2 117.7(11) . .
C7 C2 C3 117.3(11) . .
C7 C2 C1 119.9(11) . .
C3 C2 C1 122.6(11) . .
C4 C3 C2 122.0(12) . .
C3 C4 C5 118.3(12) . .
C3 C4 C20 121.6(12) . .
C5 C4 C20 120.1(11) . .
C6 C5 C4 120.9(11) . .
C5 C6 C7 118.0(12) . .
C5 C6 C8 119.8(11) . .
C7 C6 C8 121.9(12) . .
C2 C7 C6 123.4(12) . .
C13 C8 C9 117.2(13) . .
C13 C8 C6 122.4(12) . .
C9 C8 C6 120.4(13) . .
C10 C9 C8 119.9(15) . .
C11 C10 C9 123.8(14) . .
C10 C11 N2 116.6(13) . .
C10 C11 C14 122.0(12) . .
N2 C11 C14 121.3(13) . .
N2 C13 C8 121.5(13) . .
C15 C14 C19 117.7(12) . .
C15 C14 C11 120.5(12) . .
C19 C14 C11 121.7(11) . .
C14 C15 C16 122.1(13) . .
C17 C16 C15 119.7(13) . .
C17 C16 C21 119.9(12) . .
C15 C16 C21 120.3(12) . .
C16 C17 C18 119.8(13) . .
C19 C18 C17 120.6(12) . .
C19 C18 C22 121.0(11) . .
C17 C18 C22 118.4(12) . .
C18 C19 C14 120.1(11) . .
O4 C20 O3 124.9(13) . .
O4 C20 C4 119.1(12) . .
O3 C20 C4 116.0(12) . .
O4 C20 Eu3 46.8(7) . .
O3 C20 Eu3 78.3(8) . .
C4 C20 Eu3 164.8(10) . .
O8 C21 O7 126.7(13) . .
O8 C21 C16 119.2(12) . .
O7 C21 C16 114.0(12) . .
O6 C22 O5 122.2(13) . .
O6 C22 C18 119.5(12) . .
O5 C22 C18 118.3(12) . .
O6 C22 Eu1 59.6(7) . 1_445
O5 C22 Eu1 62.6(7) . 1_445
C18 C22 Eu1 177.7(10) . 1_445
O9 C23 O10 124.9(13) . .
O9 C23 C24 117.8(13) . .
O10 C23 C24 117.0(13) . .
C29 C24 C25 120.0(12) . .
C29 C24 C23 117.3(12) . .
C25 C24 C23 122.5(13) . .
C24 C25 C26 120.0(13) . .
C27 C26 C25 119.7(13) . .
C27 C26 C30 117.4(12) . .
C25 C26 C30 122.7(13) . .
C26 C27 C28 121.2(12) . .
C29 C28 C27 118.0(13) . .
C29 C28 C42 121.1(13) . .
C27 C28 C42 120.7(12) . .
C24 C29 C28 120.8(13) . .
C35 C30 C31 117.9(13) . .
C35 C30 C26 119.0(13) . .
C31 C30 C26 123.0(12) . .
N1 C31 C30 119.6(13) . .
C34 C33 N1 116.9(13) . .
C34 C33 C36 124.2(13) . .
N1 C33 C36 118.8(12) . .
C33 C34 C35 125.2(15) . .
C34 C35 C30 118.6(14) . .
C37 C36 C41 119.3(13) . .
C37 C36 C33 123.9(13) . .
C41 C36 C33 116.8(13) . .
C36 C37 C38 122.5(13) . .
C37 C38 C39 120.1(12) . .
C37 C38 C43 121.0(12) . .
C39 C38 C43 118.8(12) . .
C38 C39 C40 119.4(12) . .
C41 C40 C39 117.5(12) . .
C41 C40 C44 121.1(12) . .
C39 C40 C44 121.4(12) . .
C36 C41 C40 121.0(13) . .
O12 C42 O11 126.5(13) . .
O12 C42 C28 116.8(13) . .
O11 C42 C28 116.6(12) . .
O15 C43 O16 122.6(12) . .
O15 C43 C38 121.4(11) . .
O16 C43 C38 116.0(12) . .
O15 C43 Eu2 63.7(7) . 1_665
O16 C43 Eu2 59.0(7) . 1_665
C38 C43 Eu2 174.2(10) . 1_665
O14 C44 O13 125.6(13) . .
O14 C44 C40 118.3(12) . .
O13 C44 C40 116.2(13) . .
O18 C45 O17 118.0(15) . .
O18 C45 C46 122.1(16) . .
O17 C45 C46 119.9(14) . .
O18 C45 Eu3 62.4(9) . .
O17 C45 Eu3 57.0(8) . .
C46 C45 Eu3 169.0(12) . .
C51 C46 C47 118.1(15) . .
C51 C46 C45 122.0(14) . .
C47 C46 C45 119.8(15) . .
C48 C47 C46 118.8(16) . .
C49 C48 C47 122.9(15) . .
C49 C48 C53 120.0(15) . .
C47 C48 C53 116.9(15) . .
C48 C49 C50 120.2(16) . .
C51 C50 C49 116.7(15) . .
C51 C50 C52 123.8(13) . .
C49 C50 C52 119.4(14) . .
C46 C51 C50 123.1(14) . .
O19 C52 O20 120.5(15) . .
O19 C52 C50 118.6(14) . .
O20 C52 C50 120.8(13) . .
O19 C52 Eu1 60.7(8) . 2_666
O20 C52 Eu1 60.7(8) . 2_666
C50 C52 Eu1 170.5(11) . 2_666
C55 C53 C54 111.1(19) . .
C55 C53 C54' 84(2) . .
C54 C53 C54' 64(2) . .
C55 C53 C55' 52(2) . .
C54 C53 C55' 85(2) . .
C54' C53 C55' 113(2) . .
C55 C53 C48 126(2) . .
C54 C53 C48 122.6(18) . .
C54' C53 C48 121.7(19) . .
C55' C53 C48 124.9(19) . .
C55 C54 C53 121(3) 2_756 .
N3 C55 C54 0(3) 2_756 2_756
N3 C55 C53 127(3) 2_756 .
C54 C55 C53 127(3) 2_756 .
C55' C54' C53 120(3) 2_756 .
N3' C55' C54' 0(3) 2_756 2_756
N3' C55' C53 125(3) 2_756 .
C54' C55' C53 125(3) 2_756 .

loop_
_geom_bond_atom_site_label_1
_geom_bond_atom_site_label_2
_geom_bond_distance
_geom_bond_site_symmetry_2
Eu1 O12 2.297(11) .
Eu1 O8 2.324(10) 1_565
Eu1 O1 2.342(9) .
Eu1 O23 2.448(11) .
Eu1 O20 2.453(9) 2_666
Eu1 O19 2.453(11) 2_666
Eu1 O6 2.456(9) 1_665
Eu1 O5 2.516(10) 1_665
Eu1 C52 2.811(16) 2_666
Eu1 C22 2.834(14) 1_665
Eu2 O13 2.251(11) 1_545
Eu2 O9 2.338(9) .
Eu2 O3 2.351(11) .
Eu2 O24 2.385(10) .
Eu2 O16 2.428(10) 1_445
Eu2 O25 2.435(11) .
Eu2 O27 2.472(13) .
Eu2 O15 2.533(8) 1_445
Eu2 C43 2.824(13) 1_445
Eu3 O10 2.317(10) .
Eu3 O7 2.325(9) 1_665
Eu3 O2 2.374(9) 1_655
Eu3 O14 2.403(9) 1_545
Eu3 O26 2.430(9) .
Eu3 O17 2.450(10) .
Eu3 O4 2.490(10) .
Eu3 O18 2.571(11) .
Eu3 C45 2.899(17) .
Eu3 O3 3.154(10) .
Eu3 C20 3.159(14) .
N1 C31 1.332(17) .
N1 C33 1.406(17) .
N2 C13 1.337(17) .
N2 C11 1.385(17) .
O1 C1 1.244(15) .
O2 C1 1.244(15) .
O2 Eu3 2.374(9) 1_455
O3 C20 1.253(16) .
O4 C20 1.214(16) .
O5 C22 1.255(16) .
O5 Eu1 2.516(10) 1_445
O6 C22 1.200(15) .
O6 Eu1 2.456(9) 1_445
O7 C21 1.271(16) .
O7 Eu3 2.325(9) 1_445
O8 C21 1.215(16) .
O8 Eu1 2.324(10) 1_545
O9 C23 1.262(16) .
O10 C23 1.271(17) .
O11 C42 1.267(16) .
O12 C42 1.258(16) .
O13 C44 1.253(16) .
O13 Eu2 2.251(10) 1_565
O14 C44 1.209(16) .
O14 Eu3 2.403(9) 1_565
O15 C43 1.243(15) .
O15 Eu2 2.533(8) 1_665
O16 C43 1.261(15) .
O16 Eu2 2.428(10) 1_665
O17 C45 1.283(19) .
O18 C45 1.255(17) .
O19 C52 1.262(16) .
O19 Eu1 2.453(11) 2_666
O20 C52 1.263(17) .
O20 Eu1 2.453(9) 2_666
C1 C2 1.491(15) .
C2 C7 1.370(17) .
C2 C3 1.397(17) .
C3 C4 1.371(17) .
C4 C5 1.421(17) .
C4 C20 1.555(18) .
C5 C6 1.373(18) .
C6 C7 1.385(17) .
C6 C8 1.516(17) .
C8 C13 1.358(19) .
C8 C9 1.375(18) .
C9 C10 1.342(19) .
C10 C11 1.32(2) .
C11 C14 1.509(17) .
C14 C15 1.377(16) .
C14 C19 1.418(18) .
C15 C16 1.381(18) .
C16 C17 1.372(18) .
C16 C21 1.531(18) .
C17 C18 1.391(18) .
C18 C19 1.372(18) .
C18 C22 1.542(18) .
C22 Eu1 2.834(14) 1_445
C23 C24 1.481(18) .
C24 C29 1.387(18) .
C24 C25 1.387(18) .
C25 C26 1.389(18) .
C26 C27 1.380(19) .
C26 C30 1.492(18) .
C27 C28 1.404(18) .
C28 C29 1.395(18) .
C28 C42 1.495(18) .
C30 C35 1.360(19) .
C30 C31 1.43(2) .
C33 C34 1.32(2) .
C33 C36 1.515(18) .
C34 C35 1.343(19) .
C36 C37 1.312(19) .
C36 C41 1.406(19) .
C37 C38 1.378(18) .
C38 C39 1.391(17) .
C38 C43 1.520(18) .
C39 C40 1.410(18) .
C40 C41 1.408(18) .
C40 C44 1.508(16) .
C43 Eu2 2.824(13) 1_665
C45 C46 1.47(2) .
C46 C51 1.37(2) .
C46 C47 1.40(2) .
C47 C48 1.37(2) .
C48 C49 1.32(2) .
C48 C53 1.486(19) .
C49 C50 1.426(19) .
C50 C51 1.38(2) .
C50 C52 1.49(2) .
C52 Eu1 2.811(16) 2_666
C53 C55 1.35(3) .
C53 C54 1.40(3) .
C53 C54' 1.43(4) .
C53 C55' 1.47(4) .
C54 C55 1.27(3) 2_756
C55 N3 1.27(3) 2_756
C55 C54 1.27(3) 2_756
C54' C55' 1.24(4) 2_756
C55' N3' 1.24(4) 2_756
C55' C54' 1.24(4) 2_756

loop_
_platon_squeeze_void_nr
_platon_squeeze_void_average_x
_platon_squeeze_void_average_y
_platon_squeeze_void_average_z
_platon_squeeze_void_volume
_platon_squeeze_void_count_electrons
_platon_squeeze_void_content
1 0.238 0.443 0.500 709 242 ' '
